data_4503626
loop_
_publ_author_name
'Lan, Ya-Qian'
'Li, Shun-Li'
'Shao, Kui-Zhan'
'Wang, Xin-Long'
'Du, Dong-Ying'
'Su, Zhong-Min'
'Wang, De-Jun'

_publ_section_title
;
 A (3,12)-Connected 3D Metal-Organic Framework Based on Nanosized
 Octanuclear Zinc Clusters
;
_journal_issue 10
_journal_name_full 'Crystal Growth &amp; Design'
_journal_page_first 3490
_journal_paper_doi 10.1021/cg800169n
_journal_volume 8
_journal_year 2008
_chemical_formula_sum 'C94 H70 N4 O36 Zn8'
_chemical_formula_weight 2354.50
_chemical_name_systematic
;
 ?
;
_space_group_IT_number 14
_symmetry_cell_setting monoclinic
_symmetry_space_group_name_Hall '-P 2ybc'
_symmetry_space_group_name_H-M 'P 1 21/c 1'
_atom_sites_solution_hydrogens geom
_atom_sites_solution_primary direct
_atom_sites_solution_secondary difmap
_audit_creation_method SHELXL-97
_cell_angle_alpha 90.00
_cell_angle_beta 104.228(2)
_cell_angle_gamma 90.00
_cell_formula_units_Z 2
_cell_length_a 14.3100(17)
_cell_length_b 29.265(3)
_cell_length_c 11.0730(13)
_cell_measurement_temperature 293(2)
_cell_measurement_theta_max 25.15
_cell_measurement_theta_min 1.47
_cell_volume 4494.9(9)
_computing_cell_refinement 'SAINT (Bruker, 1999)'
_computing_data_collection 'SMART (Bruker, 1997)'
_computing_data_reduction SAINT
_computing_molecular_graphics 'SHELXTL-PLUS (Sheldrick, 1990)'
_computing_publication_material SHELXL-97
_computing_structure_refinement 'SHELXL-97 (Sheldrick, 1997)'
_computing_structure_solution 'SHELXS-97 (Sheldrick, 1997)'
_diffrn_ambient_temperature 293(2)
_diffrn_measured_fraction_theta_full 0.986
_diffrn_measured_fraction_theta_max 0.978
_diffrn_measurement_device_type 'Bruker APEX CCD area-detector'
_diffrn_measurement_method '\w scans'
_diffrn_radiation_monochromator graphite
_diffrn_radiation_source 'fine-focus sealed tube'
_diffrn_radiation_type MoK\a
_diffrn_radiation_wavelength 0.71069
_diffrn_reflns_av_R_equivalents 0.0618
_diffrn_reflns_av_sigmaI/netI 0.0701
_diffrn_reflns_limit_h_max 17
_diffrn_reflns_limit_h_min -15
_diffrn_reflns_limit_k_max 34
_diffrn_reflns_limit_k_min -34
_diffrn_reflns_limit_l_max 13
_diffrn_reflns_limit_l_min -13
_diffrn_reflns_number 21599
_diffrn_reflns_theta_full 25.00
_diffrn_reflns_theta_max 25.15
_diffrn_reflns_theta_min 1.47
_diffrn_standards_number 0
_exptl_absorpt_coefficient_mu 2.191
_exptl_absorpt_correction_T_max 0.886
_exptl_absorpt_correction_T_min 0.355
_exptl_absorpt_correction_type multi-scan
_exptl_absorpt_process_details 'SADABS (Sheldrick, 1996)'
_exptl_crystal_colour colorless
_exptl_crystal_density_diffrn 1.740
_exptl_crystal_density_method 'not measured'
_exptl_crystal_description Block
_exptl_crystal_F_000 2380
_exptl_crystal_size_max 0.490
_exptl_crystal_size_mid 0.477
_exptl_crystal_size_min 0.055
_refine_diff_density_max 0.613
_refine_diff_density_min -0.758
_refine_diff_density_rms 0.103
_refine_ls_extinction_method none
_refine_ls_goodness_of_fit_ref 1.063
_refine_ls_hydrogen_treatment mixed
_refine_ls_matrix_type full
_refine_ls_number_parameters 654
_refine_ls_number_reflns 7874
_refine_ls_number_restraints 5
_refine_ls_restrained_S_all 1.062
_refine_ls_R_factor_all 0.0889
_refine_ls_R_factor_gt 0.0604
_refine_ls_shift/su_max 0.001
_refine_ls_shift/su_mean 0.000
_refine_ls_structure_factor_coef Fsqd
_refine_ls_weighting_details 'calc w=1/[\s^2^(Fo^2^)+(0.0000P)^2^+26.0154P] where P=(Fo^2^+2Fc^2^)/3'
_refine_ls_weighting_scheme calc
_refine_ls_wR_factor_gt 0.1142
_refine_ls_wR_factor_ref 0.1241
_reflns_number_gt 5712
_reflns_number_total 7874
_reflns_threshold_expression >2sigma(I)
_cod_data_source_file cg800169n_si_001.cif
_cod_data_source_block 1
_cod_depositor_comments
;
The following automatic conversions were performed:

'_symmetry_cell_setting' value 'Monoclinic' changed to 'monoclinic'
according to /home/saulius/struct/CIF-dictionaries/cif_core.dic
dictionary named 'cif_core.dic' version 2.4.1 from 2010-06-29.

Automatic conversion script
Id: cif_fix_values 1715 2011-07-08 13:25:40Z adriana 
;
_cod_original_sg_symbol_H-M 'P 21/c'
_cod_database_code 4503626

loop_
_symmetry_equiv_pos_as_xyz
'x, y, z'
'-x, y+1/2, -z+1/2'
'-x, -y, -z'
'x, -y-1/2, z-1/2'

loop_
_atom_site_label
_atom_site_type_symbol
_atom_site_fract_x
_atom_site_fract_y
_atom_site_fract_z
_atom_site_U_iso_or_equiv
_atom_site_adp_type
_atom_site_occupancy
_atom_site_symmetry_multiplicity
_atom_site_calc_flag
_atom_site_refinement_flags
Zn1 Zn 0.43166(5) 0.52375(2) 0.20584(7) 0.02821(18) Uani 1 1 d .
Zn2 Zn 0.35096(5) 0.52642(2) 0.62636(6) 0.02827(18) Uani 1 1 d .
Zn3 Zn 0.20658(6) 0.49440(3) 0.05610(7) 0.0373(2) Uani 1 1 d .
Zn4 Zn 0.37393(6) 0.49632(3) 0.89077(7) 0.0367(2) Uani 1 1 d .
O9 O 0.2836(3) 0.03174(15) 0.0821(4) 0.0392(11) Uani 1 1 d .
O17 O 0.4524(3) 0.51860(13) 0.7774(4) 0.0240(9) Uani 1 1 d D
O16 O 0.3429(3) 0.48669(14) 0.0509(4) 0.0270(9) Uani 1 1 d D
O15 O 0.5103(3) 0.94420(13) 0.5756(4) 0.0298(10) Uani 1 1 d .
O13 O 0.5423(4) 0.73251(14) 0.7249(4) 0.0537(15) Uani 1 1 d .
O11 O 0.3830(3) 0.54382(14) 0.4746(4) 0.0347(11) Uani 1 1 d .
C42 C 0.5436(5) 0.8119(2) 0.7450(6) 0.0341(16) Uani 1 1 d .
H42 H 0.5565 0.8076 0.8307 0.041 Uiso 1 1 calc R
N2 N -0.0096(5) 0.5072(3) -0.2669(7) 0.073(2) Uani 1 1 d .
C24 C 0.1982(6) 0.1333(3) 0.2069(9) 0.061(2) Uani 1 1 d .
H24 H 0.2153 0.1270 0.2918 0.073 Uiso 1 1 calc R
O1 O 0.1906(3) 0.54536(15) 0.1646(4) 0.0432(12) Uani 1 1 d .
C30 C 0.4750(5) 0.61220(19) 0.5237(5) 0.0266(14) Uani 1 1 d .
O3 O 0.1271(5) 0.74290(17) 0.3605(6) 0.0711(19) Uani 1 1 d .
O2 O 0.3370(3) 0.57538(14) 0.1817(4) 0.0345(11) Uani 1 1 d .
C2 C 0.2203(5) 0.6215(2) 0.2346(6) 0.0328(15) Uani 1 1 d .
O12 O 0.4977(3) 0.55746(14) 0.3760(4) 0.0314(10) Uani 1 1 d .
C31 C 0.5662(5) 0.6310(2) 0.5416(6) 0.0336(15) Uani 1 1 d .
H31 H 0.6131 0.6163 0.5107 0.040 Uiso 1 1 calc R
C41 C 0.5363(5) 0.8554(2) 0.6971(6) 0.0300(15) Uani 1 1 d .
H41 H 0.5431 0.8804 0.7504 0.036 Uiso 1 1 calc R
C11 C 0.2293(5) 0.6290(2) 0.7973(6) 0.0368(16) Uani 1 1 d .
O4 O 0.2594(3) 0.57056(16) 0.6656(4) 0.0397(12) Uani 1 1 d .
C40 C 0.5166(5) 0.9084(2) 0.5118(6) 0.0350(16) Uani 1 1 d .
O10 O 0.2833(3) 0.04838(17) 0.2788(5) 0.0454(12) Uani 1 1 d .
C36 C 0.5321(5) 0.77491(19) 0.6675(6) 0.0325(16) Uani 1 1 d .
C38 C 0.5078(6) 0.8242(2) 0.4929(6) 0.0408(17) Uani 1 1 d .
H38 H 0.4968 0.8283 0.4073 0.049 Uiso 1 1 calc R
C45 C 0.0568(6) 0.4842(3) -0.1827(8) 0.062(2) Uani 1 1 d .
H45 H 0.0680 0.4530 -0.1860 0.075 Uiso 1 1 calc R
O5 O 0.2986(4) 0.55781(17) 0.8722(4) 0.0508(14) Uani 1 1 d .
C27 C 0.1917(5) 0.1121(2) -0.0039(8) 0.0473(19) Uani 1 1 d .
H27 H 0.2056 0.0917 -0.0615 0.057 Uiso 1 1 calc R
O14 O 0.5275(6) 0.91006(16) 0.4048(5) 0.076(2) Uani 1 1 d .
C18 C 0.2089(6) 0.2733(3) 0.0744(9) 0.071(3) Uani 1 1 d .
H18 H 0.2535 0.2496 0.0849 0.085 Uiso 1 1 calc R
O1W O 0.3706(4) 0.47647(17) 0.3092(5) 0.0529(15) Uani 1 1 d D
O6 O 0.1600(4) 0.43231(19) 0.0638(6) 0.0669(17) Uani 1 1 d .
C35 C 0.4060(5) 0.6353(2) 0.5679(6) 0.0394(17) Uani 1 1 d .
H35 H 0.3442 0.6232 0.5547 0.047 Uiso 1 1 calc R
C39 C 0.5189(4) 0.86227(19) 0.5692(5) 0.0261(14) Uani 1 1 d .
C5 C 0.1609(6) 0.7035(2) 0.3171(7) 0.0444(19) Uani 1 1 d .
C26 C 0.2655(5) 0.0573(2) 0.1659(7) 0.0395(17) Uani 1 1 d .
C13 C 0.1782(6) 0.6545(3) 0.6993(7) 0.0490(19) Uani 1 1 d .
H13 H 0.1656 0.6426 0.6191 0.059 Uiso 1 1 calc R
C19 C 0.1124(6) 0.2647(3) 0.0298(8) 0.060(2) Uani 1 1 d .
O8 O 0.0743(5) 0.22200(19) -0.0067(8) 0.115(3) Uani 1 1 d .
C29 C 0.4522(5) 0.5683(2) 0.4534(5) 0.0276(14) Uani 1 1 d .
C33 C 0.5191(6) 0.6934(2) 0.6511(6) 0.0395(18) Uani 1 1 d .
C12 C 0.2650(5) 0.5822(2) 0.7783(7) 0.0380(17) Uani 1 1 d .
O7 O 0.2740(8) 0.4060(2) 0.2087(9) 0.170(6) Uani 1 1 d .
C1 C 0.2519(5) 0.5778(2) 0.1910(6) 0.0342(16) Uani 1 1 d .
C32 C 0.5872(6) 0.6717(2) 0.6059(6) 0.0410(17) Uani 1 1 d .
H32 H 0.6484 0.6843 0.6181 0.049 Uiso 1 1 calc R
C6 C 0.2518(5) 0.6999(2) 0.3005(7) 0.0438(18) Uani 1 1 d .
H6 H 0.2937 0.7247 0.3157 0.053 Uiso 1 1 calc R
C3 C 0.1274(6) 0.6268(3) 0.2504(9) 0.065(3) Uani 1 1 d .
H3 H 0.0840 0.6026 0.2329 0.079 Uiso 1 1 calc R
C7 C 0.2808(5) 0.6584(2) 0.2603(6) 0.0363(16) Uani 1 1 d .
H7 H 0.3432 0.6556 0.2506 0.044 Uiso 1 1 calc R
C34 C 0.4275(6) 0.6758(2) 0.6313(6) 0.0417(18) Uani 1 1 d .
H34 H 0.3805 0.6912 0.6604 0.050 Uiso 1 1 calc R
C46 C -0.0740(6) 0.4897(4) -0.3813(8) 0.084(3) Uani 1 1 d .
H46A H -0.0880 0.4579 -0.3683 0.100 Uiso 1 1 calc R
H46B H -0.1344 0.5063 -0.3962 0.100 Uiso 1 1 calc R
C44 C -0.0038(9) 0.5517(5) -0.2300(10) 0.109(5) Uani 1 1 d .
H44 H -0.0409 0.5760 -0.2698 0.131 Uiso 1 1 calc R
C43 C 0.0658(8) 0.5534(4) -0.1253(9) 0.096(4) Uani 1 1 d .
H43 H 0.0853 0.5798 -0.0794 0.115 Uiso 1 1 calc R
C25 C 0.2169(5) 0.1016(2) 0.1218(7) 0.0412(17) Uani 1 1 d .
C28 C 0.1457(6) 0.1531(3) -0.0439(9) 0.062(2) Uani 1 1 d .
H28 H 0.1276 0.1601 -0.1284 0.074 Uiso 1 1 calc R
C37 C 0.5126(6) 0.7803(2) 0.5405(6) 0.0425(19) Uani 1 1 d .
H37 H 0.5030 0.7551 0.4878 0.051 Uiso 1 1 calc R
C10 C 0.2491(6) 0.6473(3) 0.9169(7) 0.0482(19) Uani 1 1 d .
H10 H 0.2845 0.6305 0.9840 0.058 Uiso 1 1 calc R
C16 C 0.1742(6) 0.3525(2) 0.0868(7) 0.0445(19) Uani 1 1 d .
N1 N 0.1041(5) 0.5115(3) -0.0949(6) 0.0556(18) Uani 1 1 d .
C8 C 0.1653(6) 0.7146(2) 0.8370(8) 0.050(2) Uani 1 1 d .
C9 C 0.2161(6) 0.6906(3) 0.9362(8) 0.057(2) Uani 1 1 d .
H9 H 0.2286 0.7030 1.0159 0.068 Uiso 1 1 calc R
C15 C 0.2062(7) 0.4007(3) 0.1226(8) 0.060(2) Uani 1 1 d .
C23 C 0.1535(6) 0.1745(3) 0.1632(11) 0.079(3) Uani 1 1 d .
H23 H 0.1420 0.1960 0.2197 0.094 Uiso 1 1 calc R
C14 C 0.1446(6) 0.6982(3) 0.7177(8) 0.054(2) Uani 1 1 d .
H14 H 0.1096 0.7155 0.6513 0.064 Uiso 1 1 calc R
C4 C 0.0996(6) 0.6678(2) 0.2919(10) 0.073(3) Uani 1 1 d .
H4 H 0.0375 0.6709 0.3027 0.087 Uiso 1 1 calc R
C22 C 0.1271(6) 0.1835(3) 0.0420(12) 0.075(3) Uani 1 1 d .
C17 C 0.2389(6) 0.3177(3) 0.1036(8) 0.064(2) Uani 1 1 d .
H17 H 0.3041 0.3238 0.1350 0.077 Uiso 1 1 calc R
C20 C 0.0468(6) 0.2990(3) 0.0123(10) 0.072(3) Uani 1 1 d .
H20 H -0.0185 0.2928 -0.0174 0.087 Uiso 1 1 calc R
C47 C -0.0391(8) 0.4926(6) -0.4875(10) 0.137(6) Uani 1 1 d .
H47A H -0.0439 0.4615 -0.5183 0.164 Uiso 1 1 calc R
H47B H -0.0893 0.5093 -0.5456 0.164 Uiso 1 1 calc R
C21 C 0.0780(6) 0.3435(3) 0.0391(9) 0.064(3) Uani 1 1 d .
H21 H 0.0336 0.3674 0.0247 0.077 Uiso 1 1 calc R
H16O H 0.356(5) 0.4586(7) 0.064(6) 0.04(2) Uiso 1 1 d D
H17O H 0.485(3) 0.5393(13) 0.823(4) 0.016(15) Uiso 1 1 d D
H1A H 0.321(2) 0.4614(17) 0.273(4) 0.024 Uiso 1 1 d D
H1B H 0.361(3) 0.4885(17) 0.375(3) 0.024 Uiso 1 1 d D

loop_
_atom_site_aniso_label
_atom_site_aniso_U_11
_atom_site_aniso_U_22
_atom_site_aniso_U_33
_atom_site_aniso_U_23
_atom_site_aniso_U_13
_atom_site_aniso_U_12
Zn1 0.0330(4) 0.0202(4) 0.0331(4) -0.0037(3) 0.0112(3) 0.0019(3)
Zn2 0.0357(4) 0.0254(4) 0.0254(4) 0.0007(3) 0.0106(3) -0.0021(3)
Zn3 0.0340(4) 0.0322(4) 0.0472(5) -0.0049(4) 0.0131(4) -0.0043(4)
Zn4 0.0427(5) 0.0417(5) 0.0311(4) 0.0082(4) 0.0194(3) 0.0072(4)
O9 0.041(3) 0.030(3) 0.045(3) -0.005(2) 0.008(2) 0.011(2)
O17 0.032(2) 0.016(2) 0.024(2) -0.0015(17) 0.0069(18) 0.0005(19)
O16 0.035(2) 0.023(2) 0.025(2) 0.0034(18) 0.0108(19) 0.001(2)
O15 0.042(3) 0.011(2) 0.043(3) -0.0030(18) 0.024(2) -0.0030(19)
O13 0.111(5) 0.017(2) 0.031(3) -0.004(2) 0.013(3) -0.007(3)
O11 0.053(3) 0.029(2) 0.027(2) -0.0038(19) 0.018(2) -0.015(2)
C42 0.051(4) 0.025(3) 0.027(3) -0.003(3) 0.012(3) -0.003(3)
N2 0.041(4) 0.126(8) 0.049(4) 0.014(5) 0.006(3) -0.005(5)
C24 0.043(5) 0.059(5) 0.081(6) -0.032(5) 0.015(4) -0.003(4)
O1 0.045(3) 0.029(3) 0.059(3) -0.009(2) 0.020(2) -0.007(2)
C30 0.042(4) 0.016(3) 0.022(3) 0.001(2) 0.009(3) 0.000(3)
O3 0.093(5) 0.028(3) 0.118(5) 0.001(3) 0.077(4) 0.011(3)
O2 0.037(3) 0.026(2) 0.046(3) 0.000(2) 0.021(2) 0.001(2)
C2 0.030(4) 0.027(3) 0.045(4) -0.002(3) 0.016(3) 0.005(3)
O12 0.044(3) 0.026(2) 0.028(2) -0.0040(19) 0.016(2) -0.005(2)
C31 0.047(4) 0.023(3) 0.032(4) -0.006(3) 0.013(3) -0.007(3)
C41 0.041(4) 0.017(3) 0.033(4) -0.008(3) 0.014(3) 0.000(3)
C11 0.033(4) 0.035(4) 0.048(4) 0.003(3) 0.020(3) 0.008(3)
O4 0.048(3) 0.039(3) 0.035(3) 0.001(2) 0.016(2) 0.011(2)
C40 0.051(5) 0.020(3) 0.035(4) 0.004(3) 0.013(3) 0.004(3)
O10 0.045(3) 0.050(3) 0.044(3) -0.004(3) 0.016(2) 0.007(3)
C36 0.057(5) 0.012(3) 0.029(4) 0.001(3) 0.012(3) -0.004(3)
C38 0.067(5) 0.029(4) 0.029(4) 0.007(3) 0.016(3) 0.005(4)
C45 0.060(6) 0.070(6) 0.055(5) 0.013(5) 0.011(4) -0.020(5)
O5 0.065(4) 0.054(3) 0.041(3) 0.010(3) 0.028(3) 0.031(3)
C27 0.047(5) 0.026(4) 0.066(5) -0.004(4) 0.008(4) 0.005(3)
O14 0.177(7) 0.021(3) 0.041(3) 0.006(2) 0.046(4) 0.012(3)
C18 0.041(5) 0.044(5) 0.116(8) -0.019(5) -0.002(5) 0.005(4)
O1W 0.086(4) 0.038(3) 0.046(3) -0.021(2) 0.039(3) -0.029(3)
O6 0.052(4) 0.035(3) 0.117(5) -0.010(3) 0.027(4) -0.011(3)
C35 0.052(5) 0.029(4) 0.040(4) 0.000(3) 0.017(3) 0.008(3)
C39 0.032(4) 0.020(3) 0.028(3) -0.002(3) 0.010(3) -0.002(3)
C5 0.055(5) 0.021(3) 0.068(5) 0.003(3) 0.036(4) 0.008(3)
C26 0.028(4) 0.029(4) 0.065(5) -0.011(4) 0.018(4) -0.004(3)
C13 0.052(5) 0.044(4) 0.048(5) -0.001(4) 0.007(4) 0.010(4)
C19 0.040(5) 0.029(4) 0.096(7) -0.015(4) -0.012(4) 0.003(4)
O8 0.054(4) 0.028(3) 0.218(9) -0.035(4) -0.050(5) 0.008(3)
C29 0.038(4) 0.025(3) 0.018(3) -0.001(3) 0.003(3) -0.002(3)
C33 0.077(6) 0.008(3) 0.031(4) 0.003(3) 0.011(4) -0.003(3)
C12 0.037(4) 0.035(4) 0.046(4) 0.006(3) 0.018(3) 0.010(3)
O7 0.241(12) 0.047(4) 0.143(8) 0.032(5) -0.107(8) -0.065(6)
C1 0.041(4) 0.032(4) 0.032(4) 0.005(3) 0.013(3) 0.003(3)
C32 0.057(5) 0.028(4) 0.039(4) -0.003(3) 0.014(4) -0.015(4)
C6 0.042(4) 0.036(4) 0.055(5) -0.014(3) 0.014(4) -0.003(3)
C3 0.043(5) 0.031(4) 0.135(8) 0.002(5) 0.047(5) -0.001(4)
C7 0.026(4) 0.033(4) 0.051(4) -0.011(3) 0.013(3) 0.002(3)
C34 0.067(5) 0.021(3) 0.041(4) -0.007(3) 0.021(4) 0.003(4)
C46 0.055(6) 0.138(10) 0.055(6) -0.017(6) 0.007(4) -0.026(6)
C44 0.096(9) 0.150(13) 0.069(8) -0.003(8) -0.004(6) 0.074(9)
C43 0.087(8) 0.118(10) 0.069(7) -0.028(7) -0.005(6) 0.052(8)
C25 0.030(4) 0.034(4) 0.060(5) -0.010(4) 0.011(3) 0.001(3)
C28 0.051(5) 0.035(4) 0.087(7) 0.002(4) -0.006(5) -0.005(4)
C37 0.077(6) 0.017(3) 0.031(4) -0.005(3) 0.007(4) 0.001(3)
C10 0.057(5) 0.046(4) 0.045(4) 0.004(4) 0.020(4) 0.003(4)
C16 0.062(5) 0.027(4) 0.045(4) -0.006(3) 0.015(4) -0.015(4)
N1 0.047(4) 0.073(5) 0.048(4) 0.001(4) 0.015(3) 0.003(4)
C8 0.056(5) 0.031(4) 0.078(6) -0.002(4) 0.045(5) -0.005(4)
C9 0.081(6) 0.043(5) 0.059(5) -0.010(4) 0.039(5) -0.001(5)
C15 0.072(6) 0.054(6) 0.047(5) 0.005(4) 0.004(4) -0.030(5)
C23 0.046(6) 0.054(6) 0.123(9) -0.052(6) -0.003(6) 0.013(5)
C14 0.054(5) 0.041(4) 0.068(6) 0.008(4) 0.018(4) 0.018(4)
C4 0.059(6) 0.027(4) 0.156(9) 0.001(5) 0.075(6) 0.005(4)
C22 0.036(5) 0.034(5) 0.139(10) -0.027(6) -0.012(6) 0.008(4)
C17 0.046(5) 0.056(5) 0.080(6) 0.000(5) -0.006(4) -0.022(5)
C20 0.036(5) 0.034(4) 0.141(9) -0.017(5) 0.009(5) -0.013(4)
C47 0.103(9) 0.249(17) 0.064(7) -0.049(9) 0.033(6) -0.108(11)
C21 0.049(5) 0.030(4) 0.119(8) -0.016(5) 0.030(5) -0.001(4)

loop_
_atom_type_symbol
_atom_type_description
_atom_type_scat_dispersion_real
_atom_type_scat_dispersion_imag
_atom_type_scat_source
C C 0.0033 0.0016 'International Tables Vol C Tables 4.2.6.8 and 6.1.1.4'
H H 0.0000 0.0000 'International Tables Vol C Tables 4.2.6.8 and 6.1.1.4'
N N 0.0061 0.0033 'International Tables Vol C Tables 4.2.6.8 and 6.1.1.4'
O O 0.0106 0.0060 'International Tables Vol C Tables 4.2.6.8 and 6.1.1.4'
Zn Zn 0.2839 1.4301 'International Tables Vol C Tables 4.2.6.8 and 6.1.1.4'

loop_
_geom_angle_atom_site_label_1
_geom_angle_atom_site_label_2
_geom_angle_atom_site_label_3
_geom_angle
_geom_angle_site_symmetry_1
_geom_angle_site_symmetry_3
O2 Zn1 O17 167.83(17) . 3_666
O2 Zn1 O1W 102.1(2) . .
O17 Zn1 O1W 89.33(19) 3_666 .
O2 Zn1 O12 84.67(17) . .
O17 Zn1 O12 91.53(16) 3_666 .
O1W Zn1 O12 88.67(17) . .
O2 Zn1 O16 91.53(17) . .
O17 Zn1 O16 94.20(16) 3_666 .
O1W Zn1 O16 82.02(17) . .
O12 Zn1 O16 169.00(15) . .
O2 Zn1 O15 91.63(15) . 4_575
O17 Zn1 O15 77.72(15) 3_666 4_575
O1W Zn1 O15 163.92(16) . 4_575
O12 Zn1 O15 101.02(15) . 4_575
O16 Zn1 O15 89.38(15) . 4_575
O11 Zn2 O17 119.85(18) . .
O11 Zn2 O9 102.75(18) . 4_566
O17 Zn2 O9 109.35(18) . 4_566
O11 Zn2 O4 109.61(19) . .
O17 Zn2 O4 106.60(18) . .
O9 Zn2 O4 108.3(2) 4_566 .
O11 Zn2 Zn4 160.45(15) . .
O17 Zn2 Zn4 40.89(12) . .
O9 Zn2 Zn4 85.30(13) 4_566 .
O4 Zn2 Zn4 84.04(13) . .
O6 Zn3 O1 126.2(2) . .
O6 Zn3 O16 104.2(2) . .
O1 Zn3 O16 111.62(18) . .
O6 Zn3 N1 94.7(3) . .
O1 Zn3 N1 98.6(3) . .
O16 Zn3 N1 122.0(2) . .
O16 Zn4 O17 155.61(18) 1_556 .
O16 Zn4 O10 101.98(18) 1_556 4_566
O17 Zn4 O10 101.57(17) . 4_566
O16 Zn4 O5 89.25(17) 1_556 .
O17 Zn4 O5 90.76(17) . .
O10 Zn4 O5 105.0(2) 4_566 .
O16 Zn4 O15 94.35(16) 1_556 2_646
O17 Zn4 O15 79.42(15) . 2_646
O10 Zn4 O15 89.89(18) 4_566 2_646
O5 Zn4 O15 163.64(19) . 2_646
O16 Zn4 Zn2 159.28(13) 1_556 .
O17 Zn4 Zn2 39.70(12) . .
O10 Zn4 Zn2 72.13(13) 4_566 .
O5 Zn4 Zn2 73.71(12) . .
O15 Zn4 Zn2 105.32(10) 2_646 .
C26 O9 Zn2 120.5(5) . 4_565
Zn2 O17 Zn4 99.41(18) . .
Zn2 O17 Zn1 124.67(19) . 3_666
Zn4 O17 Zn1 108.42(18) . 3_666
Zn2 O17 H17O 128(4) . .
Zn4 O17 H17O 99(4) . .
Zn1 O17 H17O 94(4) 3_666 .
Zn4 O16 Zn3 117.1(2) 1_554 .
Zn4 O16 Zn1 115.40(19) 1_554 .
Zn3 O16 Zn1 108.12(18) . .
Zn4 O16 H16O 102(4) 1_554 .
Zn3 O16 H16O 106(5) . .
Zn1 O16 H16O 107(5) . .
C40 O15 Zn4 120.3(4) . 2_656
C40 O15 Zn1 144.4(4) . 4_576
Zn4 O15 Zn1 94.41(15) 2_656 4_576
C36 O13 C33 118.9(5) . .
C29 O11 Zn2 131.8(4) . .
C36 C42 C41 120.4(6) . .
C36 C42 H42 119.8 . .
C41 C42 H42 119.8 . .
C45 N2 C44 106.9(8) . .
C45 N2 C46 128.0(10) . .
C44 N2 C46 125.0(9) . .
C25 C24 C23 119.2(9) . .
C25 C24 H24 120.4 . .
C23 C24 H24 120.4 . .
C1 O1 Zn3 121.9(4) . .
C35 C30 C31 119.0(6) . .
C35 C30 C29 121.4(6) . .
C31 C30 C29 119.5(6) . .
C5 O3 C8 119.2(5) . 4_575
C1 O2 Zn1 132.3(4) . .
C7 C2 C3 117.5(6) . .
C7 C2 C1 121.5(6) . .
C3 C2 C1 121.1(6) . .
C29 O12 Zn1 122.3(4) . .
C32 C31 C30 119.6(6) . .
C32 C31 H31 120.2 . .
C30 C31 H31 120.2 . .
C42 C41 C39 120.3(6) . .
C42 C41 H41 119.9 . .
C39 C41 H41 119.9 . .
C13 C11 C10 119.1(7) . .
C13 C11 C12 121.6(6) . .
C10 C11 C12 119.3(6) . .
C12 O4 Zn2 120.5(4) . .
O14 C40 O15 122.8(6) . .
O14 C40 C39 116.8(6) . .
O15 C40 C39 120.2(6) . .
C26 O10 Zn4 133.8(4) . 4_565
C42 C36 C37 121.0(6) . .
C42 C36 O13 116.0(5) . .
C37 C36 O13 123.0(5) . .
C39 C38 C37 121.8(6) . .
C39 C38 H38 119.1 . .
C37 C38 H38 119.1 . .
N1 C45 N2 111.1(9) . .
N1 C45 H45 124.4 . .
N2 C45 H45 124.4 . .
C12 O5 Zn4 131.1(4) . .
C25 C27 C28 119.9(7) . .
C25 C27 H27 120.0 . .
C28 C27 H27 120.0 . .
C19 C18 C17 118.9(8) . .
C19 C18 H18 120.5 . .
C17 C18 H18 120.5 . .
Zn1 O1W H1A 120(4) . .
Zn1 O1W H1B 111(4) . .
H1A O1W H1B 109(4) . .
C15 O6 Zn3 125.6(6) . .
C34 C35 C30 120.9(7) . .
C34 C35 H35 119.5 . .
C30 C35 H35 119.5 . .
C38 C39 C41 118.1(6) . .
C38 C39 C40 118.8(6) . .
C41 C39 C40 123.0(5) . .
C4 C5 C6 120.4(6) . .
C4 C5 O3 116.9(6) . .
C6 C5 O3 122.7(7) . .
O10 C26 O9 125.8(7) . .
O10 C26 C25 118.4(6) . .
O9 C26 C25 115.8(7) . .
C11 C13 C14 121.3(7) . .
C11 C13 H13 119.4 . .
C14 C13 H13 119.4 . .
C20 C19 C18 121.1(7) . .
C20 C19 O8 114.8(7) . .
C18 C19 O8 124.0(7) . .
C19 O8 C22 118.9(6) . .
O12 C29 O11 122.9(5) . .
O12 C29 C30 119.6(5) . .
O11 C29 C30 117.5(5) . .
C32 C33 C34 120.6(6) . .
C32 C33 O13 120.7(7) . .
C34 C33 O13 118.6(7) . .
O5 C12 O4 125.2(6) . .
O5 C12 C11 118.7(6) . .
O4 C12 C11 116.2(6) . .
O2 C1 O1 124.6(6) . .
O2 C1 C2 117.3(6) . .
O1 C1 C2 118.1(6) . .
C33 C32 C31 120.5(7) . .
C33 C32 H32 119.7 . .
C31 C32 H32 119.7 . .
C5 C6 C7 118.8(7) . .
C5 C6 H6 120.6 . .
C7 C6 H6 120.6 . .
C4 C3 C2 120.1(7) . .
C4 C3 H3 119.9 . .
C2 C3 H3 119.9 . .
C2 C7 C6 122.1(6) . .
C2 C7 H7 119.0 . .
C6 C7 H7 119.0 . .
C35 C34 C33 119.3(7) . .
C35 C34 H34 120.4 . .
C33 C34 H34 120.4 . .
C47 C46 N2 115.5(8) . .
C47 C46 H46A 108.4 . .
N2 C46 H46A 108.4 . .
C47 C46 H46B 108.4 . .
N2 C46 H46B 108.4 . .
H46A C46 H46B 107.5 . .
C43 C44 N2 106.0(11) . .
C43 C44 H44 127.0 . .
N2 C44 H44 127.0 . .
C44 C43 N1 110.7(11) . .
C44 C43 H43 124.6 . .
N1 C43 H43 124.6 . .
C27 C25 C24 119.1(7) . .
C27 C25 C26 120.4(6) . .
C24 C25 C26 120.5(8) . .
C22 C28 C27 119.7(9) . .
C22 C28 H28 120.2 . .
C27 C28 H28 120.2 . .
C36 C37 C38 118.4(6) . .
C36 C37 H37 120.8 . .
C38 C37 H37 120.8 . .
C9 C10 C11 120.1(7) . .
C9 C10 H10 120.0 . .
C11 C10 H10 120.0 . .
C17 C16 C21 119.6(7) . .
C17 C16 C15 120.9(8) . .
C21 C16 C15 119.5(8) . .
C45 N1 C43 105.3(8) . .
C45 N1 Zn3 127.4(6) . .
C43 N1 Zn3 127.3(6) . .
C9 C8 C14 123.2(7) . .
C9 C8 O3 117.6(7) . 4_576
C14 C8 O3 119.1(8) . 4_576
C8 C9 C10 118.9(8) . .
C8 C9 H9 120.5 . .
C10 C9 H9 120.5 . .
O7 C15 O6 123.7(9) . .
O7 C15 C16 117.8(9) . .
O6 C15 C16 118.5(8) . .
C22 C23 C24 120.9(8) . .
C22 C23 H23 119.6 . .
C24 C23 H23 119.6 . .
C8 C14 C13 117.4(7) . .
C8 C14 H14 121.3 . .
C13 C14 H14 121.3 . .
C5 C4 C3 121.1(7) . .
C5 C4 H4 119.4 . .
C3 C4 H4 119.4 . .
C23 C22 C28 121.1(9) . .
C23 C22 O8 123.0(10) . .
C28 C22 O8 115.8(10) . .
C16 C17 C18 120.8(8) . .
C16 C17 H17 119.6 . .
C18 C17 H17 119.6 . .
C19 C20 C21 119.4(8) . .
C19 C20 H20 120.3 . .
C21 C20 H20 120.3 . .
C47 C47 C46 135.5(13) 3_564 .
C47 C47 H47A 103.3 3_564 .
C46 C47 H47A 103.3 . .
C47 C47 H47B 103.3 3_564 .
C46 C47 H47B 103.3 . .
H47A C47 H47B 105.2 . .
C16 C21 C20 120.1(8) . .
C16 C21 H21 119.9 . .
C20 C21 H21 119.9 . .

loop_
_geom_bond_atom_site_label_1
_geom_bond_atom_site_label_2
_geom_bond_distance
_geom_bond_site_symmetry_2
Zn1 O2 2.002(4) .
Zn1 O17 2.042(4) 3_666
Zn1 O1W 2.117(5) .
Zn1 O12 2.131(4) .
Zn1 O16 2.159(4) .
Zn1 O15 2.241(4) 4_575
Zn2 O11 1.916(4) .
Zn2 O17 1.941(4) .
Zn2 O9 1.958(4) 4_566
Zn2 O4 1.963(4) .
Zn2 Zn4 2.9972(10) .
Zn3 O6 1.945(5) .
Zn3 O1 1.963(4) .
Zn3 O16 1.979(4) .
Zn3 N1 1.998(7) .
Zn4 O16 1.951(4) 1_556
Zn4 O17 1.989(4) .
Zn4 O10 2.035(5) 4_566
Zn4 O5 2.082(5) .
Zn4 O15 2.215(4) 2_646
O9 C26 1.267(8) .
O9 Zn2 1.958(4) 4_565
O17 Zn1 2.042(4) 3_666
O17 H17O 0.85(4) .
O16 Zn4 1.951(4) 1_554
O16 H16O 0.85(3) .
O15 C40 1.279(7) .
O15 Zn4 2.215(4) 2_656
O15 Zn1 2.241(4) 4_576
O13 C36 1.385(7) .
O13 C33 1.398(7) .
O11 C29 1.289(7) .
C42 C36 1.366(8) .
C42 C41 1.374(8) .
C42 H42 0.9300 .
N2 C45 1.338(11) .
N2 C44 1.362(14) .
N2 C46 1.464(11) .
C24 C25 1.394(10) .
C24 C23 1.395(13) .
C24 H24 0.9300 .
O1 C1 1.277(8) .
C30 C35 1.381(9) .
C30 C31 1.385(9) .
C30 C29 1.497(8) .
O3 C5 1.382(8) .
O3 C8 1.408(8) 4_575
O2 C1 1.250(7) .
C2 C7 1.369(9) .
C2 C3 1.391(9) .
C2 C1 1.476(9) .
O12 C29 1.238(7) .
C31 C32 1.382(9) .
C31 H31 0.9300 .
C41 C39 1.390(8) .
C41 H41 0.9300 .
C11 C13 1.372(10) .
C11 C10 1.392(10) .
C11 C12 1.493(9) .
O4 C12 1.278(8) .
C40 O14 1.234(7) .
C40 C39 1.490(8) .
O10 C26 1.241(8) .
O10 Zn4 2.035(5) 4_565
C36 C37 1.373(8) .
C38 C39 1.383(9) .
C38 C37 1.385(9) .
C38 H38 0.9300 .
C45 N1 1.310(10) .
C45 H45 0.9300 .
O5 C12 1.255(8) .
C27 C25 1.383(10) .
C27 C28 1.388(10) .
C27 H27 0.9300 .
C18 C19 1.371(11) .
C18 C17 1.381(11) .
C18 H18 0.9300 .
O1W H1A 0.85(4) .
O1W H1B 0.85(4) .
O6 C15 1.226(10) .
C35 C34 1.374(9) .
C35 H35 0.9300 .
C5 C4 1.350(10) .
C5 C6 1.361(10) .
C26 C25 1.495(10) .
C13 C14 1.398(10) .
C13 H13 0.9300 .
C19 C20 1.355(11) .
C19 O8 1.384(9) .
O8 C22 1.390(10) .
C33 C32 1.357(10) .
C33 C34 1.375(10) .
O7 C15 1.191(10) .
C32 H32 0.9300 .
C6 C7 1.391(9) .
C6 H6 0.9300 .
C3 C4 1.378(10) .
C3 H3 0.9300 .
C7 H7 0.9300 .
C34 H34 0.9300 .
C46 C47 1.389(12) .
C46 H46A 0.9700 .
C46 H46B 0.9700 .
C44 C43 1.330(14) .
C44 H44 0.9300 .
C43 N1 1.352(12) .
C43 H43 0.9300 .
C28 C22 1.374(13) .
C28 H28 0.9300 .
C37 H37 0.9300 .
C10 C9 1.388(10) .
C10 H10 0.9300 .
C16 C17 1.359(11) .
C16 C21 1.374(11) .
C16 C15 1.506(10) .
C8 C9 1.354(11) .
C8 C14 1.368(11) .
C8 O3 1.408(8) 4_576
C9 H9 0.9300 .
C23 C22 1.328(14) .
C23 H23 0.9300 .
C14 H14 0.9300 .
C4 H4 0.9300 .
C17 H17 0.9300 .
C20 C21 1.385(10) .
C20 H20 0.9300 .
C47 C47 1.290(18) 3_564
C47 H47A 0.9700 .
C47 H47B 0.9700 .
C21 H21 0.9300 .

loop_
_geom_torsion_atom_site_label_1
_geom_torsion_atom_site_label_2
_geom_torsion_atom_site_label_3
_geom_torsion_atom_site_label_4
_geom_torsion
_geom_torsion_site_symmetry_1
_geom_torsion_site_symmetry_4
O11 Zn2 Zn4 O16 159.3(5) . 1_556
O17 Zn2 Zn4 O16 147.7(4) . 1_556
O9 Zn2 Zn4 O16 -85.2(4) 4_566 1_556
O4 Zn2 Zn4 O16 23.7(4) . 1_556
O11 Zn2 Zn4 O17 11.6(4) . .
O9 Zn2 Zn4 O17 127.1(2) 4_566 .
O4 Zn2 Zn4 O17 -124.0(2) . .
O11 Zn2 Zn4 O10 -124.3(4) . 4_566
O17 Zn2 Zn4 O10 -135.9(2) . 4_566
O9 Zn2 Zn4 O10 -8.8(2) 4_566 4_566
O4 Zn2 Zn4 O10 100.1(2) . 4_566
O11 Zn2 Zn4 O5 123.5(4) . .
O17 Zn2 Zn4 O5 111.9(2) . .
O9 Zn2 Zn4 O5 -121.0(2) 4_566 .
O4 Zn2 Zn4 O5 -12.1(2) . .
O11 Zn2 Zn4 O15 -39.5(4) . 2_646
O17 Zn2 Zn4 O15 -51.1(2) . 2_646
O9 Zn2 Zn4 O15 75.98(18) 4_566 2_646
O4 Zn2 Zn4 O15 -175.08(18) . 2_646
O11 Zn2 O17 Zn4 -175.55(16) . .
O9 Zn2 O17 Zn4 -57.4(2) 4_566 .
O4 Zn2 O17 Zn4 59.4(2) . .
O11 Zn2 O17 Zn1 -55.3(3) . 3_666
O9 Zn2 O17 Zn1 62.8(3) 4_566 3_666
O4 Zn2 O17 Zn1 179.6(2) . 3_666
Zn4 Zn2 O17 Zn1 120.3(3) . 3_666
O16 Zn4 O17 Zn2 -152.8(3) 1_556 .
O10 Zn4 O17 Zn2 42.5(2) 4_566 .
O5 Zn4 O17 Zn2 -62.9(2) . .
O15 Zn4 O17 Zn2 130.23(18) 2_646 .
O16 Zn4 O17 Zn1 75.7(4) 1_556 3_666
O10 Zn4 O17 Zn1 -89.0(2) 4_566 3_666
O5 Zn4 O17 Zn1 165.5(2) . 3_666
O15 Zn4 O17 Zn1 -1.29(18) 2_646 3_666
Zn2 Zn4 O17 Zn1 -131.5(3) . 3_666
O6 Zn3 O16 Zn4 104.7(3) . 1_554
O1 Zn3 O16 Zn4 -116.2(2) . 1_554
N1 Zn3 O16 Zn4 -0.2(4) . 1_554
O6 Zn3 O16 Zn1 -122.8(2) . .
O1 Zn3 O16 Zn1 16.3(2) . .
N1 Zn3 O16 Zn1 132.2(3) . .
O2 Zn1 O16 Zn4 93.5(2) . 1_554
O17 Zn1 O16 Zn4 -75.7(2) 3_666 1_554
O1W Zn1 O16 Zn4 -164.4(3) . 1_554
O12 Zn1 O16 Zn4 163.1(7) . 1_554
O15 Zn1 O16 Zn4 1.9(2) 4_575 1_554
O2 Zn1 O16 Zn3 -39.8(2) . .
O17 Zn1 O16 Zn3 150.93(18) 3_666 .
O1W Zn1 O16 Zn3 62.2(2) . .
O12 Zn1 O16 Zn3 29.7(9) . .
O15 Zn1 O16 Zn3 -131.44(19) 4_575 .
O17 Zn2 O11 C29 -30.8(6) . .
O9 Zn2 O11 C29 -152.2(5) 4_566 .
O4 Zn2 O11 C29 92.9(6) . .
Zn4 Zn2 O11 C29 -39.5(8) . .
O6 Zn3 O1 C1 150.5(5) . .
O16 Zn3 O1 C1 22.4(5) . .
N1 Zn3 O1 C1 -107.1(5) . .
O17 Zn1 O2 C1 -177.5(7) 3_666 .
O1W Zn1 O2 C1 -17.7(6) . .
O12 Zn1 O2 C1 -105.2(6) . .
O16 Zn1 O2 C1 64.5(6) . .
O15 Zn1 O2 C1 153.9(6) 4_575 .
O2 Zn1 O12 C29 53.2(5) . .
O17 Zn1 O12 C29 -138.4(5) 3_666 .
O1W Zn1 O12 C29 -49.1(5) . .
O16 Zn1 O12 C29 -17.0(11) . .
O15 Zn1 O12 C29 143.8(4) 4_575 .
C35 C30 C31 C32 1.5(9) . .
C29 C30 C31 C32 179.6(6) . .
C36 C42 C41 C39 -1.2(10) . .
O11 Zn2 O4 C12 -142.6(5) . .
O17 Zn2 O4 C12 -11.4(5) . .
O9 Zn2 O4 C12 106.1(5) 4_566 .
Zn4 Zn2 O4 C12 23.0(5) . .
Zn4 O15 C40 O14 -56.0(9) 2_656 .
Zn1 O15 C40 O14 137.9(7) 4_576 .
Zn4 O15 C40 C39 119.0(6) 2_656 .
Zn1 O15 C40 C39 -47.0(11) 4_576 .
C41 C42 C36 C37 -0.3(11) . .
C41 C42 C36 O13 179.0(6) . .
C33 O13 C36 C42 171.8(7) . .
C33 O13 C36 C37 -8.9(11) . .
C44 N2 C45 N1 0.0(11) . .
C46 N2 C45 N1 177.1(7) . .
O16 Zn4 O5 C12 -162.1(7) 1_556 .
O17 Zn4 O5 C12 42.3(7) . .
O10 Zn4 O5 C12 -59.8(7) 4_566 .
O15 Zn4 O5 C12 95.0(9) 2_646 .
Zn2 Zn4 O5 C12 6.0(6) . .
O1 Zn3 O6 C15 -92.8(7) . .
O16 Zn3 O6 C15 38.2(8) . .
N1 Zn3 O6 C15 162.9(7) . .
C31 C30 C35 C34 -1.3(10) . .
C29 C30 C35 C34 -179.3(6) . .
C37 C38 C39 C41 0.7(11) . .
C37 C38 C39 C40 177.6(7) . .
C42 C41 C39 C38 0.9(10) . .
C42 C41 C39 C40 -175.8(6) . .
O14 C40 C39 C38 -16.5(10) . .
O15 C40 C39 C38 168.2(7) . .
O14 C40 C39 C41 160.3(7) . .
O15 C40 C39 C41 -15.0(10) . .
C8 O3 C5 C4 -152.0(8) 4_575 .
C8 O3 C5 C6 28.4(12) 4_575 .
Zn4 O10 C26 O9 19.3(11) 4_565 .
Zn4 O10 C26 C25 -161.7(5) 4_565 .
Zn2 O9 C26 O10 -3.1(9) 4_565 .
Zn2 O9 C26 C25 177.9(4) 4_565 .
C10 C11 C13 C14 -1.0(11) . .
C12 C11 C13 C14 179.8(7) . .
C17 C18 C19 C20 1.0(16) . .
C17 C18 C19 O8 177.6(9) . .
C20 C19 O8 C22 -159.5(10) . .
C18 C19 O8 C22 23.7(16) . .
Zn1 O12 C29 O11 35.1(8) . .
Zn1 O12 C29 C30 -142.9(4) . .
Zn2 O11 C29 O12 136.9(5) . .
Zn2 O11 C29 C30 -45.1(8) . .
C35 C30 C29 O12 152.2(6) . .
C31 C30 C29 O12 -25.8(9) . .
C35 C30 C29 O11 -25.9(9) . .
C31 C30 C29 O11 156.1(6) . .
C36 O13 C33 C32 90.5(8) . .
C36 O13 C33 C34 -93.1(8) . .
Zn4 O5 C12 O4 10.0(11) . .
Zn4 O5 C12 C11 -169.3(5) . .
Zn2 O4 C12 O5 -27.6(9) . .
Zn2 O4 C12 C11 151.6(5) . .
C13 C11 C12 O5 -169.6(7) . .
C10 C11 C12 O5 11.2(10) . .
C13 C11 C12 O4 11.1(10) . .
C10 C11 C12 O4 -168.2(6) . .
Zn1 O2 C1 O1 -33.4(10) . .
Zn1 O2 C1 C2 147.2(5) . .
Zn3 O1 C1 O2 -20.2(9) . .
Zn3 O1 C1 C2 159.2(4) . .
C7 C2 C1 O2 2.0(10) . .
C3 C2 C1 O2 -178.5(7) . .
C7 C2 C1 O1 -177.5(6) . .
C3 C2 C1 O1 2.0(10) . .
C34 C33 C32 C31 -1.7(10) . .
O13 C33 C32 C31 174.7(6) . .
C30 C31 C32 C33 -0.1(10) . .
C4 C5 C6 C7 -1.7(12) . .
O3 C5 C6 C7 177.9(7) . .
C7 C2 C3 C4 -0.8(13) . .
C1 C2 C3 C4 179.6(8) . .
C3 C2 C7 C6 -0.1(11) . .
C1 C2 C7 C6 179.5(7) . .
C5 C6 C7 C2 1.3(11) . .
C30 C35 C34 C33 -0.4(10) . .
C32 C33 C34 C35 1.9(10) . .
O13 C33 C34 C35 -174.6(6) . .
C45 N2 C46 C47 -91.2(14) . .
C44 N2 C46 C47 85.4(15) . .
C45 N2 C44 C43 0.0(13) . .
C46 N2 C44 C43 -177.2(9) . .
N2 C44 C43 N1 0.0(14) . .
C28 C27 C25 C24 -2.0(11) . .
C28 C27 C25 C26 179.3(7) . .
C23 C24 C25 C27 0.8(11) . .
C23 C24 C25 C26 179.5(7) . .
O10 C26 C25 C27 -177.1(6) . .
O9 C26 C25 C27 2.0(10) . .
O10 C26 C25 C24 4.3(10) . .
O9 C26 C25 C24 -176.7(6) . .
C25 C27 C28 C22 1.2(12) . .
C42 C36 C37 C38 1.9(11) . .
O13 C36 C37 C38 -177.4(7) . .
C39 C38 C37 C36 -2.1(12) . .
C13 C11 C10 C9 1.0(11) . .
C12 C11 C10 C9 -179.8(7) . .
N2 C45 N1 C43 0.0(10) . .
N2 C45 N1 Zn3 177.3(5) . .
C44 C43 N1 C45 0.0(12) . .
C44 C43 N1 Zn3 -177.3(8) . .
O6 Zn3 N1 C45 -26.8(7) . .
O1 Zn3 N1 C45 -154.5(6) . .
O16 Zn3 N1 C45 83.2(7) . .
O6 Zn3 N1 C43 149.9(8) . .
O1 Zn3 N1 C43 22.2(8) . .
O16 Zn3 N1 C43 -100.1(8) . .
C14 C8 C9 C10 0.0(12) . .
O3 C8 C9 C10 175.7(7) 4_576 .
C11 C10 C9 C8 -0.5(12) . .
Zn3 O6 C15 O7 21.6(15) . .
Zn3 O6 C15 C16 -160.0(5) . .
C17 C16 C15 O7 -31.6(14) . .
C21 C16 C15 O7 147.0(11) . .
C17 C16 C15 O6 149.9(9) . .
C21 C16 C15 O6 -31.5(12) . .
C25 C24 C23 C22 1.3(14) . .
C9 C8 C14 C13 0.1(12) . .
O3 C8 C14 C13 -175.6(7) 4_576 .
C11 C13 C14 C8 0.5(12) . .
C6 C5 C4 C3 0.8(14) . .
O3 C5 C4 C3 -178.8(9) . .
C2 C3 C4 C5 0.5(15) . .
C24 C23 C22 C28 -2.2(15) . .
C24 C23 C22 O8 173.7(8) . .
C27 C28 C22 C23 0.9(14) . .
C27 C28 C22 O8 -175.3(7) . .
C19 O8 C22 C23 59.4(14) . .
C19 O8 C22 C28 -124.5(10) . .
C21 C16 C17 C18 -0.7(13) . .
C15 C16 C17 C18 177.9(8) . .
C19 C18 C17 C16 -0.9(15) . .
C18 C19 C20 C21 0.5(16) . .
O8 C19 C20 C21 -176.3(9) . .
N2 C46 C47 C47 0(4) . 3_564
C17 C16 C21 C20 2.3(14) . .
C15 C16 C21 C20 -176.4(8) . .
C19 C20 C21 C16 -2.2(15) . .
